data_4510778
loop_
_publ_author_name
'Sugino, Misa'
'Araki, Yusuke'
'Hatanaka, Keisuke'
'Hisaki, Ichiro'
'Miyata, Mikiji'
'Tohnai, Norimitsu'

_publ_section_title
;
 Elucidation of Anthracene Arrangement for Excimer Emission at Ambient
 Conditions
;
_journal_issue 11
_journal_name_full 'Crystal Growth &amp; Design'
_journal_page_first 4986
_journal_paper_doi 10.1021/cg401166v
_journal_volume 13
_journal_year 2013
_chemical_absolute_configuration 'CHOOSE rm ad rmad syn or unk'
_chemical_formula_moiety 'C26 H22 Cl2 N2'
_chemical_formula_sum 'C26 H22 Cl2 N2'
_chemical_formula_weight 433.38
_space_group_IT_number 4
_symmetry_cell_setting monoclinic
_symmetry_Int_Tables_number 4
_symmetry_space_group_name_Hall 'P 2yb'
_symmetry_space_group_name_H-M 'P 1 21 1'
_atom_sites_solution_hydrogens geom
_atom_sites_solution_primary direct
_atom_sites_solution_secondary difmap
_cell_angle_alpha 90.0000
_cell_angle_beta 102.1459(8)
_cell_angle_gamma 90.0000
_cell_formula_units_Z 2
_cell_length_a 10.8562(2)
_cell_length_b 8.03220(10)
_cell_length_c 14.1325(3)
_cell_measurement_reflns_used 9109
_cell_measurement_temperature 153
_cell_volume 1204.76(4)
_computing_cell_refinement HKL2000
_computing_data_collection Unknown
_computing_data_reduction HKL2000
_computing_molecular_graphics 'CrystalStructure 4.0'
_computing_publication_material 'CrystalStructure 4.0 (Rigaku, 2011)'
_computing_structure_refinement 'SHELXL97 (Sheldrick, 2008)'
_computing_structure_solution 'SIR2004 (Burla, et al., 2005)'
_diffrn_ambient_temperature 153
_diffrn_measured_fraction_theta_full 0.929
_diffrn_measured_fraction_theta_max 0.929
_diffrn_measurement_device_type 'CCD Q315(ADSC)'
_diffrn_measurement_method \w
_diffrn_radiation_type synchrotron
_diffrn_radiation_wavelength 0.80000
_diffrn_reflns_av_R_equivalents 0.053
_diffrn_reflns_limit_h_max 14
_diffrn_reflns_limit_h_min -14
_diffrn_reflns_limit_k_max 10
_diffrn_reflns_limit_k_min 0
_diffrn_reflns_limit_l_max 18
_diffrn_reflns_limit_l_min 0
_diffrn_reflns_number 2974
_diffrn_reflns_theta_full 32.25
_diffrn_reflns_theta_max 32.25
_diffrn_reflns_theta_min 2.16
_diffrn_standards_number 0
_exptl_absorpt_coefficient_mu 0.000
_exptl_absorpt_correction_type none
_exptl_crystal_colour colorless
_exptl_crystal_density_diffrn 1.195
_exptl_crystal_density_method 'not measured'
_exptl_crystal_description platelet
_exptl_crystal_F_000 452.00
_exptl_crystal_size_max 0.150
_exptl_crystal_size_mid 0.090
_exptl_crystal_size_min 0.010
_refine_diff_density_max 1.54
_refine_diff_density_min -0.79
_refine_ls_abs_structure_details 'Flack, H. D. (1983), Acta Cryst. A39, 876-881.'
_refine_ls_abs_structure_Flack 0.12(17)
_refine_ls_extinction_method none
_refine_ls_goodness_of_fit_ref 2.035
_refine_ls_hydrogen_treatment constr
_refine_ls_number_parameters 273
_refine_ls_number_reflns 2974
_refine_ls_number_restraints 1
_refine_ls_R_factor_gt 0.1173
_refine_ls_shift/su_max 0.000
_refine_ls_structure_factor_coef Fsqd
_refine_ls_weighting_details 'w = 1/[\s^2^(Fo^2^)+(0.2000P)^2^+0.0000P] where P=(Fo^2^+2Fc^2^)/3'
_refine_ls_weighting_scheme calc
_refine_ls_wR_factor_ref 0.3859
_reflns_number_gt 2842
_reflns_number_total 2974
_reflns_threshold_expression F^2^>2.0\s(F^2^)
_cod_data_source_file 938214.cif
_cod_data_source_block Template_texray.inf
_cod_database_code 4510778

loop_
_symmetry_equiv_pos_site_id
_symmetry_equiv_pos_as_xyz
1 +X,+Y,+Z
2 -X,1/2+Y,-Z

loop_
_atom_site_label
_atom_site_type_symbol
_atom_site_fract_x
_atom_site_fract_y
_atom_site_fract_z
_atom_site_U_iso_or_equiv
_atom_site_adp_type
_atom_site_occupancy
_atom_site_symmetry_multiplicity
_atom_site_calc_flag
_atom_site_refinement_flags
Cl1 Cl 0.91733(18) 0.4099(3) 1.09101(11) 0.0603(7) Uani 1 2 d .
Cl2 Cl 0.4819(4) 0.1734(3) 0.09213(12) 0.0938(13) Uani 1 2 d .
N1 N 0.8991(19) 0.6128(14) 0.9043(5) 0.131(7) Uani 1 2 d .
N2 N 0.6424(5) -0.5049(8) 0.1018(3) 0.0408(12) Uani 1 2 d .
C1 C 0.9283(5) 0.3081(7) 0.4938(3) 0.0299(10) Uani 1 2 d .
C2 C 0.9813(5) 0.3195(8) 0.4147(4) 0.0334(11) Uani 1 2 d .
C3 C 0.9478(5) 0.2058(8) 0.3365(4) 0.0332(11) Uani 1 2 d .
C4 C 0.8611(5) 0.0841(7) 0.3389(3) 0.0316(10) Uani 1 2 d .
C5 C 0.5713(5) -0.2047(7) 0.5125(4) 0.0321(10) Uani 1 2 d .
C6 C 0.5166(6) -0.2173(10) 0.5910(4) 0.0414(13) Uani 1 2 d .
C7 C 0.5531(5) -0.1036(9) 0.6706(4) 0.0376(12) Uani 1 2 d .
C8 C 0.6378(5) 0.0169(8) 0.6681(4) 0.0345(11) Uani 1 2 d .
C9 C 0.7826(4) 0.1666(7) 0.5806(3) 0.0279(9) Uani 1 2 d .
C10 C 0.7175(4) -0.0629(6) 0.4257(3) 0.0259(9) Uani 1 2 d .
C11 C 0.8367(4) 0.1830(7) 0.4986(3) 0.0251(9) Uani 1 2 d .
C12 C 0.8018(4) 0.0654(6) 0.4208(3) 0.0265(9) Uani 1 2 d .
C13 C 0.6952(4) 0.0371(7) 0.5864(3) 0.0276(10) Uani 1 2 d .
C14 C 0.6627(4) -0.0785(8) 0.5062(3) 0.0302(10) Uani 1 2 d .
C15 C 0.8688(11) 0.5004(11) 0.8200(4) 0.068(3) Uani 1 2 d .
C16 C 0.9401(9) 0.3598(12) 0.8221(4) 0.061(2) Uani 1 2 d .
C17 C 0.9122(7) 0.2513(10) 0.7420(4) 0.0436(14) Uani 1 2 d .
C18 C 0.8164(5) 0.2863(8) 0.6634(4) 0.0328(11) Uani 1 2 d .
C19 C 0.7480(7) 0.4321(10) 0.6648(5) 0.0454(13) Uani 1 2 d .
C20 C 0.7714(10) 0.5404(10) 0.7409(7) 0.062(2) Uani 1 2 d .
C21 C 0.6521(6) -0.3966(7) 0.1862(3) 0.0343(11) Uani 1 2 d .
C22 C 0.5866(6) -0.2493(8) 0.1795(4) 0.0393(13) Uani 1 2 d .
C23 C 0.6042(6) -0.1419(8) 0.2582(4) 0.0363(11) Uani 1 2 d .
C24 C 0.6881(4) -0.1845(6) 0.3440(3) 0.0269(9) Uani 1 2 d .
C25 C 0.7497(5) -0.3384(8) 0.3506(3) 0.0337(11) Uani 1 2 d .
C26 C 0.7332(6) -0.4439(8) 0.2717(4) 0.0374(12) Uani 1 2 d .
H1 H 0.95256 0.38401 0.54598 0.0359 Uiso 1 2 calc R
H13 H 0.95222 0.69421 0.89254 0.1575 Uiso 1 2 calc R
H14 H 0.93689 0.55375 0.95752 0.1575 Uiso 1 2 calc R
H15 H 0.82696 0.65973 0.915 0.1575 Uiso 1 2 calc R
H2 H 1.04126 0.40445 0.41189 0.0401 Uiso 1 2 calc R
H20 H 0.60461 -0.44859 0.04761 0.0489 Uiso 1 2 calc R
H21 H 0.59565 -0.59624 0.10916 0.0489 Uiso 1 2 calc R
H22 H 0.72083 -0.53742 0.09621 0.0489 Uiso 1 2 calc R
H3 H 0.98607 0.21477 0.28217 0.0399 Uiso 1 2 calc R
H4 H 0.83918 0.00999 0.28568 0.0379 Uiso 1 2 calc R
H5 H 0.54816 -0.28162 0.46072 0.0385 Uiso 1 2 calc R
H6 H 0.45506 -0.30053 0.59302 0.0497 Uiso 1 2 calc R
H7 H 0.5165 -0.11392 0.72573 0.0451 Uiso 1 2 calc R
H8 H 0.6602 0.0903 0.72161 0.0414 Uiso 1 2 calc R
H9 H 1.00648 0.33584 0.8758 0.0732 Uiso 1 2 calc R
H10 H 0.96006 0.1523 0.74218 0.0524 Uiso 1 2 calc R
H11 H 0.68254 0.4575 0.61071 0.0544 Uiso 1 2 calc R
H12 H 0.72348 0.63941 0.74042 0.0743 Uiso 1 2 calc R
H16 H 0.52928 -0.22102 0.1212 0.0471 Uiso 1 2 calc R
H17 H 0.5593 -0.03975 0.25378 0.0436 Uiso 1 2 calc R
H18 H 0.80326 -0.37069 0.40991 0.0404 Uiso 1 2 calc R
H19 H 0.77662 -0.54714 0.27586 0.0449 Uiso 1 2 calc R

loop_
_atom_site_aniso_label
_atom_site_aniso_U_11
_atom_site_aniso_U_22
_atom_site_aniso_U_33
_atom_site_aniso_U_12
_atom_site_aniso_U_13
_atom_site_aniso_U_23
Cl1 0.0792(12) 0.0759(14) 0.0318(8) -0.0064(10) 0.0257(7) -0.0034(7)
Cl2 0.194(3) 0.0433(11) 0.0271(8) -0.0347(16) -0.0154(11) 0.0075(7)
N1 0.306(19) 0.064(6) 0.031(3) -0.086(9) 0.053(6) -0.025(3)
N2 0.059(3) 0.043(3) 0.0201(18) 0.001(2) 0.0073(17) -0.0070(18)
C1 0.045(2) 0.026(2) 0.0193(18) -0.0015(18) 0.0071(17) -0.0040(17)
C2 0.040(2) 0.035(3) 0.026(2) -0.007(2) 0.0083(17) 0.0009(19)
C3 0.042(2) 0.038(3) 0.023(2) 0.001(2) 0.0140(16) 0.0017(19)
C4 0.043(2) 0.032(3) 0.0203(19) 0.000(2) 0.0068(16) -0.0013(18)
C5 0.041(2) 0.034(3) 0.022(2) -0.006(2) 0.0053(17) -0.0043(18)
C6 0.046(3) 0.043(3) 0.036(3) -0.011(3) 0.012(2) -0.006(2)
C7 0.049(2) 0.041(3) 0.027(2) -0.009(2) 0.0176(19) -0.005(2)
C8 0.047(3) 0.035(3) 0.023(2) 0.001(2) 0.0103(18) -0.0000(19)
C9 0.0347(19) 0.030(2) 0.0188(18) 0.0025(18) 0.0065(14) -0.0025(19)
C10 0.0339(18) 0.028(2) 0.0157(16) 0.0044(17) 0.0045(13) -0.0015(16)
C11 0.0303(17) 0.024(2) 0.0207(18) -0.0006(17) 0.0053(13) -0.0027(17)
C12 0.0319(19) 0.026(2) 0.0209(18) 0.0044(16) 0.0042(14) 0.0024(17)
C13 0.037(2) 0.029(2) 0.0175(18) 0.0038(17) 0.0072(15) -0.0021(16)
C14 0.039(2) 0.033(2) 0.0185(18) 0.0034(19) 0.0047(15) 0.0027(18)
C15 0.147(8) 0.048(4) 0.019(3) -0.044(5) 0.036(4) -0.012(3)
C16 0.101(5) 0.057(5) 0.019(2) -0.027(4) -0.000(3) -0.004(3)
C17 0.064(3) 0.043(4) 0.021(2) -0.008(3) 0.003(2) -0.002(2)
C18 0.046(2) 0.032(3) 0.022(2) -0.003(2) 0.0123(18) -0.0024(19)
C19 0.061(3) 0.037(3) 0.039(3) -0.001(3) 0.013(2) -0.009(3)
C20 0.100(6) 0.032(3) 0.068(5) -0.018(4) 0.050(4) -0.020(3)
C21 0.056(3) 0.030(3) 0.016(2) -0.003(2) 0.0066(18) -0.0037(18)
C22 0.058(3) 0.036(3) 0.020(2) 0.009(2) -0.0034(19) -0.002(2)
C23 0.052(3) 0.029(3) 0.027(2) 0.002(2) 0.0062(19) -0.0028(19)
C24 0.037(2) 0.024(2) 0.0195(18) -0.0039(17) 0.0059(15) -0.0021(17)
C25 0.046(2) 0.031(3) 0.022(2) 0.006(2) 0.0011(16) -0.005(2)
C26 0.052(3) 0.035(3) 0.022(2) 0.006(2) -0.0002(19) -0.004(2)

loop_
_atom_type_symbol
_atom_type_description
_atom_type_scat_dispersion_real
_atom_type_scat_dispersion_imag
_atom_type_scat_source
C C 0.0000 0.0000
;
International Tables for Crystallography
(1992, Vol. C, Tables 4.2.6.8 and 6.1.1.4)
;
H H 0.0000 0.0000
;
International Tables for Crystallography
(1992, Vol. C, Table 6.1.1.4)
;
N N 0.0000 0.0000
;
International Tables for Crystallography
(1992, Vol. C, Tables 4.2.6.8 and 6.1.1.4)
;
Cl Cl 0.0000 0.0000
;
International Tables for Crystallography
(1992, Vol. C, Tables 4.2.6.8 and 6.1.1.4)
;

loop_
_geom_angle_atom_site_label_1
_geom_angle_atom_site_label_2
_geom_angle_atom_site_label_3
_geom_angle
_geom_angle_publ_flag
C2 C1 C11 120.3(5) yes
C1 C2 C3 120.8(5) yes
C2 C3 C4 120.4(5) yes
C3 C4 C12 121.4(5) yes
C6 C5 C14 121.8(5) yes
C5 C6 C7 119.5(6) yes
C6 C7 C8 121.0(6) yes
C7 C8 C13 121.4(5) yes
C11 C9 C13 120.9(4) yes
C11 C9 C18 120.4(5) yes
C13 C9 C18 118.7(4) yes
C12 C10 C14 120.4(4) yes
C12 C10 C24 118.8(4) yes
C14 C10 C24 120.8(5) yes
C1 C11 C9 121.3(4) yes
C1 C11 C12 120.0(4) yes
C9 C11 C12 118.6(4) yes
C4 C12 C10 121.8(4) yes
C4 C12 C11 117.0(4) yes
C10 C12 C11 121.3(4) yes
C8 C13 C9 122.6(4) yes
C8 C13 C14 118.8(5) yes
C9 C13 C14 118.6(4) yes
C5 C14 C10 122.2(5) yes
C5 C14 C13 117.5(4) yes
C10 C14 C13 120.2(5) yes
N1 C15 C16 117.3(9) yes
N1 C15 C20 120.4(9) yes
C16 C15 C20 122.3(7) yes
C15 C16 C17 118.0(7) yes
C16 C17 C18 121.2(7) yes
C9 C18 C17 121.1(5) yes
C9 C18 C19 120.5(5) yes
C17 C18 C19 118.3(6) yes
C18 C19 C20 122.5(6) yes
C15 C20 C19 117.8(8) yes
N2 C21 C22 120.6(4) yes
N2 C21 C26 118.1(5) yes
C22 C21 C26 121.3(5) yes
C21 C22 C23 119.9(5) yes
C22 C23 C24 119.9(5) yes
C10 C24 C23 120.3(5) yes
C10 C24 C25 120.3(4) yes
C23 C24 C25 119.3(5) yes
C24 C25 C26 120.6(4) yes
C21 C26 C25 119.0(6) yes
C15 N1 H13 109.469 no
C15 N1 H14 109.471 no
C15 N1 H15 109.478 no
H13 N1 H14 109.464 no
H13 N1 H15 109.475 no
H14 N1 H15 109.472 no
C21 N2 H20 109.473 no
C21 N2 H21 109.465 no
C21 N2 H22 109.476 no
H20 N2 H21 109.471 no
H20 N2 H22 109.477 no
H21 N2 H22 109.466 no
C2 C1 H1 119.829 no
C11 C1 H1 119.833 no
C1 C2 H2 119.609 no
C3 C2 H2 119.606 no
C2 C3 H3 119.782 no
C4 C3 H3 119.777 no
C3 C4 H4 119.286 no
C12 C4 H4 119.294 no
C6 C5 H5 119.128 no
C14 C5 H5 119.119 no
C5 C6 H6 120.259 no
C7 C6 H6 120.244 no
C6 C7 H7 119.490 no
C8 C7 H7 119.486 no
C7 C8 H8 119.314 no
C13 C8 H8 119.299 no
C15 C16 H9 121.018 no
C17 C16 H9 121.029 no
C16 C17 H10 119.390 no
C18 C17 H10 119.378 no
C18 C19 H11 118.764 no
C20 C19 H11 118.767 no
C15 C20 H12 121.121 no
C19 C20 H12 121.105 no
C21 C22 H16 120.072 no
C23 C22 H16 120.068 no
C22 C23 H17 120.074 no
C24 C23 H17 120.072 no
C24 C25 H18 119.710 no
C26 C25 H18 119.711 no
C21 C26 H19 120.479 no
C25 C26 H19 120.486 no

loop_
_geom_bond_atom_site_label_1
_geom_bond_atom_site_label_2
_geom_bond_distance
_geom_bond_publ_flag
N1 C15 1.476(11) yes
N2 C21 1.462(7) yes
C1 C2 1.363(8) yes
C1 C11 1.426(7) yes
C2 C3 1.421(8) yes
C3 C4 1.362(8) yes
C4 C12 1.445(7) yes
C5 C6 1.369(9) yes
C5 C14 1.433(8) yes
C6 C7 1.438(9) yes
C7 C8 1.340(9) yes
C8 C13 1.432(7) yes
C9 C11 1.410(7) yes
C9 C13 1.422(7) yes
C9 C18 1.499(7) yes
C10 C12 1.389(7) yes
C10 C14 1.396(7) yes
C10 C24 1.495(7) yes
C11 C12 1.439(7) yes
C13 C14 1.450(7) yes
C15 C16 1.366(14) yes
C15 C20 1.404(12) yes
C16 C17 1.409(10) yes
C17 C18 1.382(8) yes
C18 C19 1.389(10) yes
C19 C20 1.365(11) yes
C21 C22 1.373(9) yes
C21 C26 1.390(7) yes
C22 C23 1.389(8) yes
C23 C24 1.397(7) yes
C24 C25 1.399(8) yes
C25 C26 1.382(8) yes
N1 H13 0.910 no
N1 H14 0.910 no
N1 H15 0.910 no
N2 H20 0.910 no
N2 H21 0.910 no
N2 H22 0.910 no
C1 H1 0.950 no
C2 H2 0.950 no
C3 H3 0.950 no
C4 H4 0.950 no
C5 H5 0.950 no
C6 H6 0.950 no
C7 H7 0.950 no
C8 H8 0.950 no
C16 H9 0.950 no
C17 H10 0.950 no
C19 H11 0.950 no
C20 H12 0.950 no
C22 H16 0.950 no
C23 H17 0.950 no
C25 H18 0.950 no
C26 H19 0.950 no

loop_
_geom_contact_atom_site_label_1
_geom_contact_atom_site_label_2
_geom_contact_distance
_geom_contact_publ_flag
_geom_contact_site_symmetry_2
C1 C4 2.809(7) no .
C1 C17 3.578(8) no .
C1 C18 2.911(8) no .
C1 C19 3.557(9) no .
C2 C12 2.836(8) no .
C3 C11 2.811(7) no .
C4 C23 3.322(8) no .
C4 C24 2.871(7) no .
C5 C8 2.803(8) no .
C5 C24 2.928(7) no .
C5 C25 3.464(8) no .
C6 C13 2.827(9) no .
C7 C14 2.831(8) no .
C8 C17 3.493(9) no .
C8 C18 2.916(8) no .
C8 C19 3.548(10) no .
C9 C10 2.835(7) no .
C11 C14 2.842(7) no .
C11 C17 3.409(7) no .
C11 C19 3.376(9) no .
C12 C13 2.829(7) no .
C12 C23 3.252(7) no .
C12 C25 3.404(8) no .
C13 C17 3.342(8) no .
C13 C19 3.370(9) no .
C14 C23 3.465(7) no .
C14 C25 3.310(8) no .
C15 C18 2.766(9) no .
C16 C19 2.771(10) no .
C17 C20 2.777(12) no .
C21 C24 2.768(7) no .
C22 C25 2.773(7) no .
C23 C26 2.787(9) no .
Cl1 N1 3.072(9) no .
Cl1 N1 3.101(16) no 2_747
Cl1 N2 3.097(6) no 1_566
Cl2 N2 3.103(7) no 1_565
Cl2 N2 3.135(5) no 2_655
Cl2 C23 3.518(6) no .
N1 Cl1 3.072(9) no .
N1 Cl1 3.101(16) no 2_757
N2 Cl1 3.097(6) no 1_544
N2 Cl2 3.103(7) no 1_545
N2 Cl2 3.135(5) no 2_645
C1 C12 3.581(7) no 2_756
C2 C11 3.593(8) no 2_756
C2 C12 3.542(7) no 2_756
C2 C26 3.558(8) no 1_565
C5 C13 3.595(7) no 2_646
C11 C2 3.593(8) no 2_746
C12 C1 3.581(7) no 2_746
C12 C2 3.542(7) no 2_746
C13 C5 3.595(7) no 2_656
C23 Cl2 3.518(6) no .
C26 C2 3.558(8) no 1_545
N1 H9 2.5823 no .
N1 H12 2.6814 no .
N2 H16 2.6315 no .
N2 H19 2.6037 no .
C1 H3 3.2698 no .
C2 H4 3.2715 no .
C3 H1 3.2785 no .
C4 H2 3.2649 no .
C4 H17 3.3932 no .
C5 H7 3.2748 no .
C5 H18 3.4284 no .
C6 H8 3.2753 no .
C7 H5 3.2828 no .
C8 H6 3.2669 no .
C9 H1 2.6591 no .
C9 H8 2.6889 no .
C9 H10 2.6622 no .
C9 H11 2.6489 no .
C10 H4 2.6654 no .
C10 H5 2.6636 no .
C10 H17 2.6711 no .
C10 H18 2.6675 no .
C11 H2 3.2778 no .
C11 H4 3.3201 no .
C11 H10 3.4292 no .
C11 H11 3.3599 no .
C12 H1 3.3378 no .
C12 H3 3.3061 no .
C12 H17 3.2557 no .
C12 H18 3.5060 no .
C13 H5 3.3262 no .
C13 H7 3.2746 no .
C13 H10 3.3626 no .
C13 H11 3.3997 no .
C14 H6 3.3058 no .
C14 H8 3.3381 no .
C14 H17 3.5209 no .
C14 H18 3.2498 no .
C15 H10 3.2356 no .
C15 H11 3.2310 no .
C16 H13 2.8584 no .
C16 H14 2.4742 no .
C16 H15 3.1174 no .
C16 H12 3.2811 no .
C17 H1 3.0851 no .
C17 H8 2.9843 no .
C17 H11 3.2335 no .
C18 H1 2.5663 no .
C18 H8 2.5726 no .
C18 H9 3.2895 no .
C18 H12 3.2726 no .
C19 H1 3.0768 no .
C19 H8 3.0685 no .
C19 H10 3.2384 no .
C20 H13 2.8636 no .
C20 H14 3.2084 no .
C20 H15 2.5905 no .
C20 H9 3.2858 no .
C21 H17 3.2479 no .
C21 H18 3.2477 no .
C22 H20 2.4958 no .
C22 H21 2.9671 no .
C22 H22 3.0963 no .
C22 H4 3.5184 no .
C22 H19 3.2634 no .
C23 H4 2.7803 no .
C23 H5 3.2480 no .
C23 H18 3.2697 no .
C24 H4 2.5253 no .
C24 H5 2.5872 no .
C24 H16 3.2695 no .
C24 H19 3.2749 no .
C25 H4 3.1611 no .
C25 H5 2.9743 no .
C25 H17 3.2723 no .
C26 H20 3.1813 no .
C26 H21 2.7499 no .
C26 H22 2.5681 no .
C26 H16 3.2630 no .
H1 H2 2.3050 no .
H1 H10 3.3262 no .
H1 H11 3.3025 no .
H13 H9 2.9576 no .
H13 H12 2.9556 no .
H14 H9 2.3098 no .
H14 H12 3.5019 no .
H15 H9 3.3656 no .
H15 H12 2.4919 no .
H2 H3 2.3620 no .
H20 H16 2.3344 no .
H20 H19 3.4618 no .
H21 H16 3.1117 no .
H21 H19 2.7601 no .
H22 H16 3.3491 no .
H22 H19 2.4843 no .
H3 H4 2.2987 no .
H4 H17 3.0031 no .
H4 H18 3.5878 no .
H5 H6 2.3099 no .
H5 H17 3.5342 no .
H5 H18 3.0877 no .
H6 H7 2.3838 no .
H7 H8 2.2729 no .
H8 H10 3.2452 no .
H8 H11 3.3726 no .
H9 H10 2.3649 no .
H11 H12 2.3130 no .
H16 H17 2.3409 no .
H18 H19 2.3347 no .
Cl1 H13 2.2185 no 2_747
Cl1 H14 2.2602 no .
Cl1 H14 3.4079 no 2_747
Cl1 H15 3.1860 no .
Cl1 H15 3.4423 no 2_747
Cl1 H20 3.5097 no 1_566
Cl1 H21 3.5554 no 1_566
Cl1 H22 2.1912 no 1_566
Cl1 H3 3.0762 no 1_556
Cl1 H9 3.4321 no .
Cl1 H9 3.5281 no 2_757
Cl1 H10 3.1306 no 2_757
Cl1 H19 3.3101 no 1_566
Cl2 H15 3.3355 no 2_646
Cl2 H20 3.4266 no 1_565
Cl2 H20 2.2276 no 2_655
Cl2 H21 2.2092 no 1_565
Cl2 H21 3.5333 no 2_655
Cl2 H22 3.4730 no 1_565
Cl2 H22 3.5117 no 2_655
Cl2 H7 3.0865 no 2_656
Cl2 H12 3.5873 no 2_646
Cl2 H16 3.2218 no .
Cl2 H16 3.1095 no 2_655
Cl2 H17 2.8369 no .
N1 H3 3.2489 no 2_756
N1 H9 3.5459 no 2_757
N2 H7 3.3837 no 2_646
C1 H2 3.4948 no 2_746
C1 H18 3.0375 no 1_565
C1 H18 3.2769 no 2_756
C1 H19 3.3789 no 1_565
C2 H1 3.5906 no 2_746
C2 H18 3.1425 no 1_565
C2 H18 3.3923 no 2_756
C2 H19 2.8461 no 1_565
C3 H1 3.1392 no 2_746
C3 H19 2.7301 no 1_565
C4 H1 2.8172 no 2_746
C4 H19 3.1723 no 1_565
C5 H6 3.5586 no 2_656
C5 H11 3.1689 no 1_545
C5 H11 3.2101 no 2_646
C5 H12 3.5263 no 1_545
C6 H11 3.1519 no 1_545
C6 H11 3.4902 no 2_646
C6 H12 2.9715 no 1_545
C6 H17 3.5998 no 2_646
C7 H5 3.2370 no 2_656
C7 H12 2.8092 no 1_545
C8 H5 2.9089 no 2_656
C8 H12 3.2714 no 1_545
C9 H2 2.8309 no 2_746
C9 H5 3.5397 no 2_656
C9 H6 3.1756 no 2_656
C10 H1 3.5449 no 2_746
C10 H2 3.1085 no 2_746
C10 H6 2.7953 no 2_656
C11 H1 3.4645 no 2_746
C11 H2 2.7663 no 2_746
C11 H6 3.1629 no 2_656
C12 H1 2.9879 no 2_746
C12 H2 2.9102 no 2_746
C12 H6 2.9571 no 2_656
C13 H2 3.0482 no 2_746
C13 H5 2.9670 no 2_656
C13 H6 3.0081 no 2_656
C14 H2 3.1819 no 2_746
C14 H5 3.4052 no 2_656
C14 H6 2.7985 no 2_656
C15 H3 2.9133 no 2_756
C16 H3 3.3822 no 2_756
C16 H4 3.3243 no 2_756
C17 H4 3.4932 no 2_756
C20 H3 3.0593 no 2_756
C21 H7 2.9844 no 2_646
C22 H7 3.5000 no 2_646
C22 H8 3.5161 no 2_646
C23 H6 3.5946 no 2_656
C26 H7 3.0423 no 2_646
C26 H10 3.4642 no 2_746
H1 C2 3.5906 no 2_756
H1 C3 3.1392 no 2_756
H1 C4 2.8172 no 2_756
H1 C10 3.5449 no 2_756
H1 C11 3.4645 no 2_756
H1 C12 2.9879 no 2_756
H1 H3 3.5665 no 2_756
H1 H4 3.0874 no 2_756
H1 H18 2.9825 no 1_565
H1 H18 3.3024 no 2_756
H13 Cl1 2.2185 no 2_757
H13 H3 2.6960 no 2_756
H13 H9 3.4053 no 2_757
H14 Cl1 2.2602 no .
H14 Cl1 3.4079 no 2_757
H14 H22 3.4372 no 1_566
H14 H9 3.2328 no 2_757
H15 Cl1 3.1860 no .
H15 Cl1 3.4423 no 2_757
H15 Cl2 3.3355 no 2_656
H15 H20 3.4641 no 1_566
H15 H22 3.4110 no 1_566
H15 H9 3.4296 no 2_757
H2 C1 3.4948 no 2_756
H2 C9 2.8309 no 2_756
H2 C10 3.1085 no 2_756
H2 C11 2.7663 no 2_756
H2 C12 2.9102 no 2_756
H2 C13 3.0482 no 2_756
H2 C14 3.1819 no 2_756
H2 H10 2.9481 no 2_756
H2 H18 3.1477 no 1_565
H2 H18 3.5052 no 2_756
H2 H19 3.1268 no 1_565
H20 Cl1 3.5097 no 1_544
H20 Cl2 3.4266 no 1_545
H20 Cl2 2.2276 no 2_645
H20 H15 3.4641 no 1_544
H20 H16 3.3367 no 2_645
H21 Cl1 3.5554 no 1_544
H21 Cl2 2.2092 no 1_545
H21 Cl2 3.5333 no 2_645
H21 H7 2.8536 no 2_646
H21 H16 3.4036 no 2_645
H22 Cl1 2.1912 no 1_544
H22 Cl2 3.4730 no 1_545
H22 Cl2 3.5117 no 2_645
H22 H14 3.4372 no 1_544
H22 H15 3.4110 no 1_544
H3 Cl1 3.0762 no 1_554
H3 N1 3.2489 no 2_746
H3 C15 2.9133 no 2_746
H3 C16 3.3822 no 2_746
H3 C20 3.0593 no 2_746
H3 H1 3.5665 no 2_746
H3 H13 2.6960 no 2_746
H3 H10 3.5910 no 2_756
H3 H12 3.2916 no 2_746
H3 H19 2.9581 no 1_565
H4 C16 3.3243 no 2_746
H4 C17 3.4932 no 2_746
H4 H1 3.0874 no 2_746
H4 H9 3.4031 no 2_746
H5 C7 3.2370 no 2_646
H5 C8 2.9089 no 2_646
H5 C9 3.5397 no 2_646
H5 C13 2.9670 no 2_646
H5 C14 3.4052 no 2_646
H5 H8 3.2190 no 2_646
H5 H11 3.1163 no 1_545
H5 H11 3.1491 no 2_646
H6 C5 3.5586 no 2_646
H6 C9 3.1756 no 2_646
H6 C10 2.7953 no 2_646
H6 C11 3.1629 no 2_646
H6 C12 2.9571 no 2_646
H6 C13 3.0081 no 2_646
H6 C14 2.7985 no 2_646
H6 C23 3.5946 no 2_646
H6 H11 3.1111 no 1_545
H6 H12 3.2418 no 1_545
H6 H17 2.9234 no 2_646
H7 Cl2 3.0865 no 2_646
H7 N2 3.3837 no 2_656
H7 C21 2.9844 no 2_656
H7 C22 3.5000 no 2_656
H7 C26 3.0423 no 2_656
H7 H21 2.8536 no 2_656
H7 H12 2.9701 no 1_545
H7 H17 3.5440 no 2_646
H7 H19 3.2225 no 2_656
H8 C22 3.5161 no 2_656
H8 H5 3.2190 no 2_656
H9 Cl1 3.4321 no .
H9 Cl1 3.5281 no 2_747
H9 N1 3.5459 no 2_747
H9 H13 3.4053 no 2_747
H9 H14 3.2328 no 2_747
H9 H15 3.4296 no 2_747
H9 H4 3.4031 no 2_756
H10 Cl1 3.1306 no 2_747
H10 C26 3.4642 no 2_756
H10 H2 2.9481 no 2_746
H10 H3 3.5910 no 2_746
H10 H19 3.3331 no 2_756
H11 C5 3.1689 no 1_565
H11 C5 3.2101 no 2_656
H11 C6 3.1519 no 1_565
H11 C6 3.4902 no 2_656
H11 H5 3.1163 no 1_565
H11 H5 3.1491 no 2_656
H11 H6 3.1111 no 1_565
H11 H17 3.5605 no 2_656
H12 Cl2 3.5873 no 2_656
H12 C5 3.5263 no 1_565
H12 C6 2.9715 no 1_565
H12 C7 2.8092 no 1_565
H12 C8 3.2714 no 1_565
H12 H3 3.2916 no 2_756
H12 H6 3.2418 no 1_565
H12 H7 2.9701 no 1_565
H12 H17 3.4070 no 2_656
H16 Cl2 3.2218 no .
H16 Cl2 3.1095 no 2_645
H16 H20 3.3367 no 2_655
H16 H21 3.4036 no 2_655
H17 Cl2 2.8369 no .
H17 C6 3.5998 no 2_656
H17 H6 2.9234 no 2_656
H17 H7 3.5440 no 2_656
H17 H11 3.5605 no 2_646
H17 H12 3.4070 no 2_646
H18 C1 3.0375 no 1_545
H18 C1 3.2769 no 2_746
H18 C2 3.1425 no 1_545
H18 C2 3.3923 no 2_746
H18 H1 2.9825 no 1_545
H18 H1 3.3024 no 2_746
H18 H2 3.1477 no 1_545
H18 H2 3.5052 no 2_746
H19 Cl1 3.3101 no 1_544
H19 C1 3.3789 no 1_545
H19 C2 2.8461 no 1_545
H19 C3 2.7301 no 1_545
H19 C4 3.1723 no 1_545
H19 H2 3.1268 no 1_545
H19 H3 2.9581 no 1_545
H19 H7 3.2225 no 2_646
H19 H10 3.3331 no 2_746

loop_
_geom_hbond_atom_site_label_D
_geom_hbond_atom_site_label_H
_geom_hbond_atom_site_label_A
_geom_hbond_site_symmetry_A
_geom_hbond_distance_DA
_geom_hbond_distance_DH
_geom_hbond_distance_HA
_geom_hbond_angle_DHA
_geom_hbond_publ_flag
N1 H13 Cl1 2_757 3.101(16) 0.910 2.218 163.1 no
N1 H14 Cl1 . 3.072(9) 0.910 2.260 148.3 no
N2 H20 Cl2 2_645 3.135(5) 0.910 2.228 175.3 no
N2 H21 Cl2 1_545 3.103(7) 0.910 2.209 167.1 no
N2 H22 Cl1 1_544 3.097(6) 0.910 2.191 173.7 no

loop_
_geom_torsion_atom_site_label_1
_geom_torsion_atom_site_label_2
_geom_torsion_atom_site_label_3
_geom_torsion_atom_site_label_4
_geom_torsion
_geom_torsion_publ_flag
C2 C1 C11 C9 178.6(4) no
C2 C1 C11 C12 1.4(7) no
C11 C1 C2 C3 -0.9(7) no
C1 C2 C3 C4 0.6(8) no
C2 C3 C4 C12 -0.7(8) no
C3 C4 C12 C10 -177.1(4) no
C3 C4 C12 C11 1.1(7) no
C6 C5 C14 C10 -178.9(5) no
C6 C5 C14 C13 -0.3(7) no
C14 C5 C6 C7 -1.3(8) no
C5 C6 C7 C8 1.4(9) no
C6 C7 C8 C13 0.0(9) no
C7 C8 C13 C9 178.2(5) no
C7 C8 C13 C14 -1.6(7) no
C11 C9 C13 C8 -179.7(4) no
C11 C9 C13 C14 0.1(6) no
C13 C9 C11 C1 -177.4(4) no
C13 C9 C11 C12 -0.1(6) no
C11 C9 C18 C17 -93.5(6) no
C11 C9 C18 C19 89.4(6) no
C18 C9 C11 C1 2.7(6) no
C18 C9 C11 C12 180.0(4) no
C13 C9 C18 C17 86.6(6) no
C13 C9 C18 C19 -90.5(6) no
C18 C9 C13 C8 0.2(7) no
C18 C9 C13 C14 -180.0(4) no
C12 C10 C14 C5 177.3(4) no
C12 C10 C14 C13 -1.3(7) no
C14 C10 C12 C4 179.4(4) no
C14 C10 C12 C11 1.3(6) no
C12 C10 C24 C23 -78.4(5) no
C12 C10 C24 C25 98.0(5) no
C24 C10 C12 C4 0.1(6) no
C24 C10 C12 C11 -178.0(3) no
C14 C10 C24 C23 102.3(5) no
C14 C10 C24 C25 -81.3(6) no
C24 C10 C14 C5 -3.4(7) no
C24 C10 C14 C13 178.0(4) no
C1 C11 C12 C4 -1.5(6) no
C1 C11 C12 C10 176.8(4) no
C9 C11 C12 C4 -178.8(4) no
C9 C11 C12 C10 -0.6(6) no
C8 C13 C14 C5 1.7(7) no
C8 C13 C14 C10 -179.6(4) no
C9 C13 C14 C5 -178.1(4) no
C9 C13 C14 C10 0.6(7) no
N1 C15 C16 C17 180.0(10) no
N1 C15 C20 C19 179.7(10) no
C16 C15 C20 C19 0.7(15) no
C20 C15 C16 C17 -1.0(15) no
C15 C16 C17 C18 0.5(13) no
C16 C17 C18 C9 -176.9(6) no
C16 C17 C18 C19 0.2(10) no
C9 C18 C19 C20 176.6(5) no
C17 C18 C19 C20 -0.5(10) no
C18 C19 C20 C15 0.1(13) no
N2 C21 C22 C23 -175.1(5) no
N2 C21 C26 C25 176.1(5) no
C22 C21 C26 C25 -1.4(9) no
C26 C21 C22 C23 2.3(9) no
C21 C22 C23 C24 -0.3(9) no
C22 C23 C24 C10 173.9(5) no
C22 C23 C24 C25 -2.5(8) no
C10 C24 C25 C26 -173.0(4) no
C23 C24 C25 C26 3.5(8) no
C24 C25 C26 C21 -1.5(8) no
